data_1100356
loop_
_publ_author_name
'Zarges, Wolfgang'
'Marsch, Michael'
'Harms, Klaus'
'Haller, Friederike'
'Frenking, Gernot'
'Boche, Gernot'

_publ_section_title
;
 [(C~2~H~5~O)~2~P(O)CHPhLi&#x00B7;N(CH~2~CH~2~)~3~N]~\\infty ~:
 Festk\"orperstruktur, Aggregation in THF-L\"osung und Modellrechnungen
 zur Struktur eines Wadsworth-Horner-Emmons-Reagenzes
;
_journal_coden_ASTM CHBEAM
_journal_issue 4
_journal_name_full 'Chemische Berichte'
_journal_page_first 861
_journal_page_last 866
_journal_paper_doi 10.1002/cber.19911240428
_journal_volume 124
_journal_year 1991
_chemical_formula_sum 'C34 H56 Li2 N4 O6 P2'
_space_group_IT_number 14
_symmetry_cell_setting monoclinic
_symmetry_space_group_name_Hall '-P 2yn'
_symmetry_space_group_name_H-M 'P 1 21/n 1'
_cell_angle_alpha 90
_cell_angle_beta 92.40(1)
_cell_angle_gamma 90
_cell_formula_units_Z 2
_cell_length_a 12.341(3)
_cell_length_b 13.003(2)
_cell_length_c 11.733(3)
_cod_original_sg_symbol_H-M 'P 21/n'
_cod_database_code 1100356

loop_
_symmetry_equiv_pos_site_id
_symmetry_equiv_pos_as_xyz
1 x,y,z
2 1/2-x,1/2+y,1/2-z
3 -x,-y,-z
4 -1/2+x,-1/2-y,-1/2+z

loop_
_atom_site_label
_atom_site_type_symbol
_atom_site_fract_x
_atom_site_fract_y
_atom_site_fract_z
P1 P 0.23497(22) 0.48201(26) 0.01913(27)
O1 O 0.11316(41) 0.49119(54) 0.00404(53)
O2 O 0.26003(48) 0.48189(59) 0.15497(57)
O3 O 0.25287(48) 0.36712(54) -0.02735(64)
C1 C 0.31865(81) 0.56458(89) -0.0365(11)
H1 H 0.3513(63) 0.6264(74) 0.0198(81)
C2 C 0.33339(87) 0.585(1) -0.1552(12)
C3 C 0.38473(79) 0.67543(97) -0.1915(12)
H2 H 0.41293(79) 0.72271(97) -0.1349(12)
C4 C 0.39521(92) 0.6993(12) -0.3066(12)
H3 H 0.43132(92) 0.7616(12) -0.3272(12)
C5 C 0.35373(96) 0.6319(14) -0.3928(11)
H4 H 0.36052(96) 0.6471(14) -0.4723(11)
C6 C 0.3028(11) 0.5441(12) -0.3577(13)
H5 H 0.2744(11) 0.4973(12) -0.4148(13)
C7 C 0.29150(95) 0.5202(11) -0.2453(11)
H6 H 0.25395(95) 0.4582(11) -0.2265(11)
C8 C 0.36544(78) 0.4667(11) 0.20540(96)
H7 H 0.37844(78) 0.3946(11) 0.21737(96)
H8 H 0.41940(78) 0.4942(11) 0.15725(96)
C9 C 0.36841(97) 0.5220(12) 0.3175(10)
H9 H 0.43851(97) 0.5134(12) 0.3549(10)
H10 H 0.31384(97) 0.4943(12) 0.3647(10)
H11 H 0.35479(97) 0.5938(12) 0.3046(10)
C10 C 0.35836(74) 0.32553(94) -0.0432(11)
H12 H 0.37116(74) 0.32140(94) -0.1232(11)
H13 H 0.41207(74) 0.36905(94) -0.0064(11)
C11 C 0.36482(79) 0.2197(10) 0.0089(12)
H14 H 0.43556(79) 0.1914(10) -0.0014(12)
H15 H 0.31102(79) 0.1763(10) -0.0279(12)
H16 H 0.35193(79) 0.224(1) 0.0889(12)
N1 N -0.01547(65) 0.29528(68) 0.12861(75)
N2 N -0.01888(62) 0.19982(73) 0.32825(75)
C12 C -0.01472(93) 0.36562(95) 0.22511(98)
H17 H 0.04720(93) 0.40995(95) 0.22104(98)
H18 H -0.07982(93) 0.40603(95) 0.21938(98)
C13 C -0.0106(10) 0.31066(86) 0.3428(10)
H19 H -0.0691(10) 0.33459(86) 0.3873(10)
H20 H 0.0573(10) 0.32629(86) 0.382(1)
C14 C 0.08178(76) 0.23082(92) 0.14903(89)
H21 H 0.08769(76) 0.18366(92) 0.08663(89)
H22 H 0.14491(76) 0.27398(92) 0.15410(89)
C15 C 0.07319(78) 0.17020(92) 0.26003(93)
H23 H 0.13859(78) 0.18113(92) 0.30563(93)
H24 H 0.06644(78) 0.09852(92) 0.24143(93)
C16 C -0.11123(72) 0.23318(98) 0.13629(84)
H25 H -0.17402(72) 0.27539(98) 0.12116(84)
H26 H -0.10938(72) 0.17929(98) 0.08046(84)
C17 C -0.11746(79) 0.1841(10) 0.2566(10)
H27 H -0.12995(79) 0.1116(10) 0.2479(10)
H28 H -0.17718(79) 0.2147(10) 0.294(1)
Li1 Li -0.0132(13) 0.3927(16) -0.0157(17)
Li1B* Li 0.0132(13) 0.6073(16) 0.0157(17)
O1B* O -0.11316(41) 0.50881(54) -0.00404(53)
N1B* N 0.01547(65) 0.70472(68) -0.12861(75)
P1B* P -0.23497(22) 0.51799(26) -0.01913(27)
C12B* C 0.01472(93) 0.63438(95) -0.22511(98)
C14B* C -0.08178(76) 0.76918(92) -0.14903(89)
C16B* C 0.11123(72) 0.76682(98) -0.13629(84)
O2B* O -0.26003(48) 0.51811(59) -0.15497(57)
O3B* O -0.25287(48) 0.63288(54) 0.02735(64)
C1B* C -0.31865(81) 0.43542(89) 0.0365(11)
H17B* H -0.04720(93) 0.59005(95) -0.22104(98)
H18B* H 0.07982(93) 0.59397(95) -0.21938(98)
C13B* C 0.0106(10) 0.68934(86) -0.3428(10)
H21B* H -0.08769(76) 0.81634(92) -0.08663(89)
H22B* H -0.14491(76) 0.72602(92) -0.15410(89)
C15B* C -0.07319(78) 0.82980(92) -0.26003(93)
H25B* H 0.17402(72) 0.72461(98) -0.12116(84)
H26B* H 0.10938(72) 0.82071(98) -0.08046(84)
C17B* C 0.11746(79) 0.8159(10) -0.2566(10)
C8B* C -0.36544(78) 0.5333(11) -0.20540(96)
C10B* C -0.35836(74) 0.67447(94) 0.0432(11)
H1B* H -0.3513(63) 0.3736(74) -0.0198(81)
C2B* C -0.33339(87) 0.415(1) 0.1552(12)
N2B* N 0.01888(62) 0.80018(73) -0.32825(75)
H19B* H 0.0691(10) 0.66541(86) -0.3873(10)
H20B* H -0.0573(10) 0.67371(86) -0.382(1)
H23B* H -0.13859(78) 0.81887(92) -0.30563(93)
H24B* H -0.06644(78) 0.90148(92) -0.24143(93)
H27B* H 0.12995(79) 0.8884(10) -0.2479(10)
H28B* H 0.17718(79) 0.7853(10) -0.294(1)
H7B* H -0.37844(78) 0.6054(11) -0.21737(96)
H8B* H -0.41940(78) 0.5058(11) -0.15725(96)
C9B* C -0.36841(97) 0.4780(12) -0.3175(10)
H12B* H -0.37116(74) 0.67860(94) 0.1232(11)
H13B* H -0.41207(74) 0.63095(94) 0.0064(11)
C11B* C -0.36482(79) 0.7803(10) -0.0089(12)
C3B* C -0.38473(79) 0.32457(97) 0.1915(12)
C7B* C -0.29150(95) 0.4798(11) 0.2453(11)
H9B* H -0.43851(97) 0.4866(12) -0.3549(10)
H10B* H -0.31384(97) 0.5057(12) -0.3647(10)
H11B* H -0.35479(97) 0.4062(12) -0.3046(10)
H14B* H -0.43556(79) 0.8086(10) 0.0014(12)
H15B* H -0.31102(79) 0.8237(10) 0.0279(12)
H16B* H -0.35193(79) 0.776(1) -0.0889(12)
H2B* H -0.41293(79) 0.27729(97) 0.1349(12)
C4B* C -0.39521(92) 0.3007(12) 0.3066(12)
C6B* C -0.3028(11) 0.4559(12) 0.3577(13)
H6B* H -0.25395(95) 0.5418(11) 0.2265(11)
H3B* H -0.43132(92) 0.2384(12) 0.3272(12)
C5B* C -0.35373(96) 0.3681(14) 0.3928(11)
H5B* H -0.2744(11) 0.5027(12) 0.4148(13)
H4B* H -0.36052(96) 0.3529(14) 0.4723(11)

loop_
_atom_type_symbol
_atom_type_radius_bond
C 0.68
H 0.23
Li 1.18
N 0.68
O 0.68
P 1.05
